data_7017438
loop_
_publ_author_name
'Taouss, Christina'
'Jones, Peter G.'

_publ_section_title
;
 Halogenation of (phosphine chalcogenide)gold(i) halides; some unexpected
 products.
;
_journal_issue 44
_journal_name_full 'Dalton transactions (Cambridge, England : 2003)'
_journal_page_first 11687
_journal_page_last 11689
_journal_paper_doi 10.1039/c1dt11476j
_journal_volume 40
_journal_year 2011
_chemical_formula_sum 'C25 H22 Au Br5 P2 S'
_chemical_formula_weight 1012.94
_chemical_name_systematic
;
?
;
_space_group_IT_number 14
_symmetry_cell_setting monoclinic
_symmetry_space_group_name_Hall '-P 2ybc'
_symmetry_space_group_name_H-M 'P 1 21/c 1'
_atom_sites_solution_hydrogens geom
_atom_sites_solution_primary direct
_atom_sites_solution_secondary difmap
_audit_creation_method SHELXL-97
_cell_angle_alpha 90.00
_cell_angle_beta 91.302(7)
_cell_angle_gamma 90.00
_cell_formula_units_Z 4
_cell_length_a 10.3072(6)
_cell_length_b 13.378(2)
_cell_length_c 21.0032(16)
_cell_measurement_reflns_used 8923
_cell_measurement_temperature 100(2)
_cell_measurement_theta_max 28.3504
_cell_measurement_theta_min 2.1769
_cell_volume 2895.4(5)
_computing_cell_refinement
;
'Thu May 06 09:09:16 2010'
;
_computing_data_collection
;
'Thu May 06 09:09:16 2010'
;
_computing_data_reduction
;
'Thu May 06 09:09:16 2010'
;
_computing_molecular_graphics 'Bruker XP'
_computing_publication_material SHELXL-97
_computing_structure_refinement 'SHELXL-97 (Sheldrick, 1997)'
_computing_structure_solution 'SHELXS-97 (Sheldrick, 1990)'
_diffrn_ambient_temperature 100(2)
_diffrn_detector_area_resol_mean 16.1419
_diffrn_measured_fraction_theta_full 0.997
_diffrn_measured_fraction_theta_max 0.997
_diffrn_measurement_device_type 'Xcalibur, Eos'
_diffrn_measurement_method '\w scans'
_diffrn_radiation_monochromator graphite
_diffrn_radiation_source 'fine-focus sealed tube'
_diffrn_radiation_type MoK\a
_diffrn_radiation_wavelength 0.71073
_diffrn_reflns_av_R_equivalents 0.0892
_diffrn_reflns_av_sigmaI/netI 0.1174
_diffrn_reflns_limit_h_max 12
_diffrn_reflns_limit_h_min -12
_diffrn_reflns_limit_k_max 16
_diffrn_reflns_limit_k_min -16
_diffrn_reflns_limit_l_max 25
_diffrn_reflns_limit_l_min -25
_diffrn_reflns_number 44975
_diffrn_reflns_theta_full 25.34
_diffrn_reflns_theta_max 25.34
_diffrn_reflns_theta_min 2.47
_exptl_absorpt_coefficient_mu 12.178
_exptl_absorpt_correction_T_max 1.00000
_exptl_absorpt_correction_T_min 0.60196
_exptl_absorpt_correction_type multi-scan
_exptl_absorpt_process_details
;
'Thu May 06 09:09:16 2010'
;
_exptl_crystal_colour yellow
_exptl_crystal_density_diffrn 2.324
_exptl_crystal_density_method 'not measured'
_exptl_crystal_description plate
_exptl_crystal_F_000 1888
_exptl_crystal_size_max 0.08
_exptl_crystal_size_mid 0.08
_exptl_crystal_size_min 0.02
_refine_diff_density_max 1.313
_refine_diff_density_min -0.951
_refine_diff_density_rms 0.136
_refine_ls_extinction_method none
_refine_ls_goodness_of_fit_ref 0.675
_refine_ls_hydrogen_treatment riding
_refine_ls_matrix_type full
_refine_ls_number_parameters 307
_refine_ls_number_reflns 5293
_refine_ls_number_restraints 150
_refine_ls_restrained_S_all 0.671
_refine_ls_R_factor_all 0.0571
_refine_ls_R_factor_gt 0.0256
_refine_ls_shift/su_max 0.001
_refine_ls_shift/su_mean 0.000
_refine_ls_structure_factor_coef Fsqd
_refine_ls_weighting_details 'calc w=1/[\s^2^(Fo^2^)+(0.0000P)^2^+0.0000P] where P=(Fo^2^+2Fc^2^)/3'
_refine_ls_weighting_scheme calc
_refine_ls_wR_factor_gt 0.0286
_refine_ls_wR_factor_ref 0.0300
_reflns_number_gt 3222
_reflns_number_total 5293
_reflns_threshold_expression >2sigma(I)
_cod_data_source_file c1dt11476j.txt
_cod_data_source_block saudi2
_cod_original_sg_symbol_H-M 'P 21/c'
_cod_database_code 7017438

loop_
_symmetry_equiv_pos_as_xyz
'x, y, z'
'-x, y+1/2, -z+1/2'
'-x, -y, -z'
'x, -y-1/2, z-1/2'

loop_
_atom_site_label
_atom_site_type_symbol
_atom_site_fract_x
_atom_site_fract_y
_atom_site_fract_z
_atom_site_U_iso_or_equiv
_atom_site_adp_type
_atom_site_occupancy
_atom_site_symmetry_multiplicity
_atom_site_calc_flag
_atom_site_refinement_flags
Au Au 0.32974(2) 0.462348(17) 0.329967(11) 0.01092(6) Uani 1 1 d .
Br1 Br 0.28482(5) 0.28246(4) 0.33848(3) 0.01687(15) Uani 1 1 d .
Br2 Br 0.11797(5) 0.50603(4) 0.37015(3) 0.01557(15) Uani 1 1 d .
Br3 Br 0.14056(6) 0.71330(5) 0.00492(3) 0.03281(18) Uani 1 1 d .
Br4 Br 0.22621(5) 0.58352(4) 0.07740(3) 0.01737(15) Uani 1 1 d .
Br5 Br 0.29625(5) 0.45604(4) 0.16764(3) 0.01977(15) Uani 1 1 d .
P1 P 0.63246(13) 0.54409(11) 0.28609(7) 0.0134(4) Uani 1 1 d .
P2 P 0.37541(13) 0.63072(11) 0.32274(7) 0.0119(4) Uani 1 1 d .
S S 0.53400(13) 0.41241(10) 0.29681(7) 0.0144(4) Uani 1 1 d .
C1 C 0.5117(4) 0.6380(4) 0.2689(2) 0.0101(13) Uani 1 1 d U
H1A H 0.4791 0.6297 0.2245 0.012 Uiso 1 1 calc R
H1B H 0.5520 0.7050 0.2725 0.012 Uiso 1 1 calc R
C11 C 0.7320(4) 0.5375(4) 0.2180(2) 0.0082(12) Uani 1 1 d U
C12 C 0.8637(5) 0.5592(3) 0.2228(3) 0.0151(14) Uani 1 1 d U
H12 H 0.9033 0.5741 0.2629 0.018 Uiso 1 1 calc R
C13 C 0.9367(5) 0.5587(4) 0.1678(3) 0.0196(15) Uani 1 1 d U
H13 H 1.0268 0.5735 0.1704 0.024 Uiso 1 1 calc R
C14 C 0.8791(4) 0.5369(4) 0.1098(2) 0.0159(13) Uani 1 1 d U
H14 H 0.9298 0.5394 0.0726 0.019 Uiso 1 1 calc R
C15 C 0.7493(5) 0.5113(3) 0.1042(3) 0.0190(15) Uani 1 1 d U
H15 H 0.7116 0.4935 0.0641 0.023 Uiso 1 1 calc R
C16 C 0.6748(5) 0.5123(3) 0.1592(2) 0.0122(14) Uani 1 1 d U
H16 H 0.5852 0.4958 0.1565 0.015 Uiso 1 1 calc R
C21 C 0.7240(5) 0.5756(4) 0.3560(3) 0.0123(14) Uani 1 1 d U
C22 C 0.7605(5) 0.6738(4) 0.3683(3) 0.0152(14) Uani 1 1 d U
H22 H 0.7401 0.7248 0.3382 0.018 Uiso 1 1 calc R
C23 C 0.8266(5) 0.6975(4) 0.4243(3) 0.0218(16) Uani 1 1 d U
H23 H 0.8512 0.7648 0.4327 0.026 Uiso 1 1 calc R
C24 C 0.8569(5) 0.6233(4) 0.4683(3) 0.0212(15) Uani 1 1 d U
H24 H 0.8997 0.6399 0.5074 0.025 Uiso 1 1 calc R
C25 C 0.8250(5) 0.5259(4) 0.4552(2) 0.0198(15) Uani 1 1 d U
H25 H 0.8497 0.4747 0.4844 0.024 Uiso 1 1 calc R
C26 C 0.7570(4) 0.5015(4) 0.3995(2) 0.0145(14) Uani 1 1 d U
H26 H 0.7332 0.4340 0.3913 0.017 Uiso 1 1 calc R
C31 C 0.4258(4) 0.6791(4) 0.3984(2) 0.0081(13) Uani 1 1 d U
C32 C 0.4671(4) 0.7801(4) 0.4007(3) 0.0169(14) Uani 1 1 d U
H32 H 0.4634 0.8196 0.3631 0.020 Uiso 1 1 calc R
C33 C 0.5122(5) 0.8211(4) 0.4565(3) 0.0165(15) Uani 1 1 d U
H33 H 0.5393 0.8890 0.4576 0.020 Uiso 1 1 calc R
C34 C 0.5183(5) 0.7650(4) 0.5105(3) 0.0192(15) Uani 1 1 d U
H34 H 0.5484 0.7941 0.5493 0.023 Uiso 1 1 calc R
C35 C 0.4806(5) 0.6650(4) 0.5090(3) 0.0214(16) Uani 1 1 d U
H35 H 0.4878 0.6254 0.5465 0.026 Uiso 1 1 calc R
C36 C 0.4332(5) 0.6239(4) 0.4537(2) 0.0133(14) Uani 1 1 d U
H36 H 0.4049 0.5564 0.4533 0.016 Uiso 1 1 calc R
C41 C 0.2478(4) 0.7076(4) 0.2888(3) 0.0104(13) Uani 1 1 d U
C42 C 0.2304(5) 0.7202(4) 0.2250(3) 0.0147(14) Uani 1 1 d U
H42 H 0.2904 0.6913 0.1967 0.018 Uiso 1 1 calc R
C43 C 0.1257(5) 0.7751(4) 0.2004(3) 0.0177(15) Uani 1 1 d U
H43 H 0.1126 0.7827 0.1558 0.021 Uiso 1 1 calc R
C44 C 0.0412(5) 0.8183(4) 0.2428(3) 0.0233(16) Uani 1 1 d U
H44 H -0.0308 0.8556 0.2267 0.028 Uiso 1 1 calc R
C45 C 0.0592(5) 0.8084(4) 0.3078(3) 0.0155(14) Uani 1 1 d U
H45 H 0.0005 0.8390 0.3361 0.019 Uiso 1 1 calc R
C46 C 0.1641(4) 0.7531(4) 0.3318(3) 0.0160(15) Uani 1 1 d U
H46 H 0.1787 0.7464 0.3764 0.019 Uiso 1 1 calc R

loop_
_atom_site_aniso_label
_atom_site_aniso_U_11
_atom_site_aniso_U_22
_atom_site_aniso_U_33
_atom_site_aniso_U_23
_atom_site_aniso_U_13
_atom_site_aniso_U_12
Au 0.01118(12) 0.00878(12) 0.01278(14) -0.00036(13) -0.00006(10) 0.00007(12)
Br1 0.0171(3) 0.0088(3) 0.0247(4) -0.0010(3) 0.0004(3) -0.0017(3)
Br2 0.0119(3) 0.0168(4) 0.0181(4) -0.0018(3) 0.0031(3) 0.0005(3)
Br3 0.0346(4) 0.0425(4) 0.0215(4) 0.0138(3) 0.0036(3) 0.0116(4)
Br4 0.0157(3) 0.0236(4) 0.0129(4) 0.0003(3) 0.0020(3) 0.0020(3)
Br5 0.0215(3) 0.0183(3) 0.0194(4) -0.0006(3) -0.0024(3) 0.0041(3)
P1 0.0130(8) 0.0103(8) 0.0170(10) 0.0015(8) 0.0010(7) 0.0012(8)
P2 0.0144(9) 0.0099(9) 0.0114(10) 0.0004(7) -0.0010(8) 0.0016(7)
S 0.0150(8) 0.0092(8) 0.0189(10) 0.0005(7) 0.0006(7) -0.0006(7)
C1 0.011(2) 0.008(2) 0.011(2) 0.0012(18) -0.0003(19) 0.0007(18)
C11 0.006(2) 0.010(2) 0.008(2) 0.0013(19) 0.0016(18) 0.0012(19)
C12 0.017(2) 0.012(2) 0.016(2) -0.0001(19) -0.0010(19) 0.0019(18)
C13 0.018(2) 0.018(2) 0.023(2) 0.0017(19) 0.004(2) 0.0006(19)
C14 0.016(2) 0.014(2) 0.018(2) -0.001(2) 0.0048(19) 0.002(2)
C15 0.022(2) 0.017(2) 0.018(2) -0.0041(19) -0.0001(19) 0.0020(19)
C16 0.012(2) 0.011(2) 0.014(2) 0.0018(18) 0.0025(19) 0.0000(19)
C21 0.010(2) 0.015(2) 0.011(2) -0.0014(18) 0.0032(19) 0.0004(18)
C22 0.015(2) 0.016(2) 0.015(2) 0.0034(19) 0.0012(19) -0.0021(19)
C23 0.021(2) 0.020(2) 0.024(2) -0.001(2) 0.003(2) -0.0049(19)
C24 0.022(2) 0.023(2) 0.019(2) -0.003(2) 0.000(2) 0.000(2)
C25 0.023(2) 0.021(2) 0.016(2) 0.002(2) 0.0014(19) 0.000(2)
C26 0.014(2) 0.015(2) 0.015(2) 0.0017(19) 0.0038(19) -0.0018(18)
C31 0.007(2) 0.010(2) 0.007(2) -0.0030(18) 0.0006(18) 0.0033(18)
C32 0.016(2) 0.017(2) 0.018(2) 0.0021(19) 0.002(2) 0.0029(19)
C33 0.017(2) 0.015(2) 0.018(2) 0.0010(19) -0.001(2) 0.0014(19)
C34 0.018(2) 0.022(2) 0.018(2) -0.005(2) -0.002(2) 0.0032(19)
C35 0.023(2) 0.022(2) 0.020(2) 0.005(2) -0.003(2) 0.0013(19)
C36 0.016(2) 0.011(2) 0.012(2) 0.0001(19) 0.0001(19) -0.0005(19)
C41 0.008(2) 0.011(2) 0.012(2) 0.0000(19) 0.0010(19) 0.0017(18)
C42 0.014(2) 0.016(2) 0.015(2) -0.0009(19) 0.0021(19) 0.0017(19)
C43 0.016(2) 0.017(2) 0.020(2) 0.0011(19) -0.003(2) -0.0019(19)
C44 0.021(2) 0.021(2) 0.028(3) 0.003(2) -0.005(2) 0.0015(19)
C45 0.015(2) 0.014(2) 0.018(2) -0.0009(19) 0.0012(19) 0.0008(19)
C46 0.016(2) 0.017(2) 0.014(2) -0.0004(19) 0.0014(19) -0.0030(19)

loop_
_atom_type_symbol
_atom_type_description
_atom_type_scat_dispersion_real
_atom_type_scat_dispersion_imag
_atom_type_scat_source
C C 0.0033 0.0016 'International Tables Vol C Tables 4.2.6.8 and 6.1.1.4'
H H 0.0000 0.0000 'International Tables Vol C Tables 4.2.6.8 and 6.1.1.4'
P P 0.1023 0.0942 'International Tables Vol C Tables 4.2.6.8 and 6.1.1.4'
S S 0.1246 0.1234 'International Tables Vol C Tables 4.2.6.8 and 6.1.1.4'
Br Br -0.2901 2.4595 'International Tables Vol C Tables 4.2.6.8 and 6.1.1.4'
Au Au -2.0133 8.8022 'International Tables Vol C Tables 4.2.6.8 and 6.1.1.4'

loop_
_geom_angle_atom_site_label_1
_geom_angle_atom_site_label_2
_geom_angle_atom_site_label_3
_geom_angle
P2 Au S 94.19(5)
P2 Au Br2 88.53(4)
S Au Br2 176.15(4)
P2 Au Br1 179.01(4)
S Au Br1 85.07(4)
Br2 Au Br1 92.179(19)
Br3 Br4 Br5 171.67(3)
C21 P1 C11 111.8(2)
C21 P1 C1 110.6(2)
C11 P1 C1 106.3(2)
C21 P1 S 111.58(19)
C11 P1 S 109.99(19)
C1 P1 S 106.27(16)
C31 P2 C41 109.9(2)
C31 P2 C1 108.7(2)
C41 P2 C1 106.8(2)
C31 P2 Au 110.58(18)
C41 P2 Au 115.75(17)
C1 P2 Au 104.71(16)
P1 S Au 103.86(6)
P1 C1 P2 112.1(3)
C12 C11 C16 120.4(5)
C12 C11 P1 120.8(4)
C16 C11 P1 118.8(4)
C11 C12 C13 119.0(5)
C14 C13 C12 120.4(5)
C13 C14 C15 121.7(5)
C14 C15 C16 118.3(5)
C11 C16 C15 120.1(5)
C26 C21 C22 119.5(5)
C26 C21 P1 119.6(4)
C22 C21 P1 120.9(4)
C23 C22 C21 120.1(5)
C22 C23 C24 120.1(6)
C25 C24 C23 119.8(6)
C24 C25 C26 120.5(5)
C21 C26 C25 119.9(5)
C36 C31 C32 118.2(5)
C36 C31 P2 124.5(4)
C32 C31 P2 117.2(4)
C33 C32 C31 120.5(5)
C34 C33 C32 120.2(5)
C33 C34 C35 120.2(6)
C36 C35 C34 119.9(6)
C35 C36 C31 120.9(5)
C42 C41 C46 120.9(5)
C42 C41 P2 122.7(4)
C46 C41 P2 116.5(4)
C41 C42 C43 120.9(5)
C44 C43 C42 118.4(5)
C45 C44 C43 121.5(5)
C44 C45 C46 119.6(5)
C45 C46 C41 118.7(5)

loop_
_geom_bond_atom_site_label_1
_geom_bond_atom_site_label_2
_geom_bond_distance
Au P2 2.3069(15)
Au S 2.3304(13)
Au Br2 2.4294(6)
Au Br1 2.4579(7)
Br3 Br4 2.4597(9)
Br4 Br5 2.6382(8)
P1 C21 1.778(5)
P1 C11 1.781(4)
P1 C1 1.800(5)
P1 S 2.048(2)
P2 C31 1.783(5)
P2 C41 1.804(5)
P2 C1 1.826(4)
C11 C12 1.389(6)
C11 C16 1.398(6)
C12 C13 1.393(6)
C13 C14 1.373(6)
C14 C15 1.384(6)
C15 C16 1.401(6)
C21 C26 1.386(6)
C21 C22 1.390(6)
C22 C23 1.382(7)
C23 C24 1.387(7)
C24 C25 1.370(7)
C25 C26 1.388(6)
C31 C36 1.376(6)
C31 C32 1.417(6)
C32 C33 1.367(7)
C33 C34 1.360(7)
C34 C35 1.394(6)
C35 C36 1.366(7)
C41 C42 1.358(6)
C41 C46 1.402(6)
C42 C43 1.394(6)
C43 C44 1.385(6)
C44 C45 1.381(7)
C45 C46 1.395(6)

loop_
_geom_torsion_atom_site_label_1
_geom_torsion_atom_site_label_2
_geom_torsion_atom_site_label_3
_geom_torsion_atom_site_label_4
_geom_torsion
S Au P2 C31 -96.02(17)
Br2 Au P2 C31 81.26(17)
Br1 Au P2 C31 -55(3)
S Au P2 C41 138.2(2)
Br2 Au P2 C41 -44.57(19)
Br1 Au P2 C41 180(100)
S Au P2 C1 20.89(18)
Br2 Au P2 C1 -161.83(17)
Br1 Au P2 C1 62(3)
C21 P1 S Au 94.01(18)
C11 P1 S Au -141.38(17)
C1 P1 S Au -26.67(19)
P2 Au S P1 2.92(8)
Br2 Au S P1 -132.1(6)
Br1 Au S P1 -176.43(7)
C21 P1 C1 P2 -74.6(3)
C11 P1 C1 P2 163.9(3)
S P1 C1 P2 46.7(3)
C31 P2 C1 P1 74.6(3)
C41 P2 C1 P1 -166.8(3)
Au P2 C1 P1 -43.6(3)
C21 P1 C11 C12 -2.1(5)
C1 P1 C11 C12 118.7(4)
S P1 C11 C12 -126.7(4)
C21 P1 C11 C16 179.2(4)
C1 P1 C11 C16 -60.0(5)
S P1 C11 C16 54.7(4)
C16 C11 C12 C13 2.2(8)
P1 C11 C12 C13 -176.4(4)
C11 C12 C13 C14 -0.2(8)
C12 C13 C14 C15 -2.4(8)
C13 C14 C15 C16 2.8(8)
C12 C11 C16 C15 -1.8(7)
P1 C11 C16 C15 176.9(4)
C14 C15 C16 C11 -0.7(7)
C11 P1 C21 C26 -102.5(4)
C1 P1 C21 C26 139.3(4)
S P1 C21 C26 21.2(4)
C11 P1 C21 C22 78.9(5)
C1 P1 C21 C22 -39.4(5)
S P1 C21 C22 -157.5(4)
C26 C21 C22 C23 -1.6(7)
P1 C21 C22 C23 177.1(4)
C21 C22 C23 C24 0.2(8)
C22 C23 C24 C25 2.1(8)
C23 C24 C25 C26 -3.1(8)
C22 C21 C26 C25 0.6(7)
P1 C21 C26 C25 -178.0(3)
C24 C25 C26 C21 1.7(7)
C41 P2 C31 C36 127.5(4)
C1 P2 C31 C36 -115.9(4)
Au P2 C31 C36 -1.5(5)
C41 P2 C31 C32 -55.8(4)
C1 P2 C31 C32 60.8(4)
Au P2 C31 C32 175.2(3)
C36 C31 C32 C33 -0.3(7)
P2 C31 C32 C33 -177.3(4)
C31 C32 C33 C34 0.3(8)
C32 C33 C34 C35 1.0(8)
C33 C34 C35 C36 -2.2(8)
C34 C35 C36 C31 2.1(8)
C32 C31 C36 C35 -0.8(7)
P2 C31 C36 C35 175.8(4)
C31 P2 C41 C42 149.2(4)
C1 P2 C41 C42 31.4(5)
Au P2 C41 C42 -84.7(4)
C31 P2 C41 C46 -32.0(5)
C1 P2 C41 C46 -149.7(4)
Au P2 C41 C46 94.2(4)
C46 C41 C42 C43 -2.9(8)
P2 C41 C42 C43 175.9(4)
C41 C42 C43 C44 1.4(8)
C42 C43 C44 C45 0.3(8)
C43 C44 C45 C46 -0.5(8)
C44 C45 C46 C41 -1.0(7)
C42 C41 C46 C45 2.6(8)
P2 C41 C46 C45 -176.2(4)
